data_1008159
loop_
_publ_author_name
'Bertaut, E F'
'Mareschal, J'

_publ_section_title
;
Etude de la Structure Magnetique des Chromites d'Erbium et de Neodyme
par Diffraction Neutronique
;
_journal_coden_ASTM SSCOA4
_journal_name_full 'Solid State Communications'
_journal_page_first 93
_journal_page_last 97
_journal_paper_doi 10.1016/0038-1098(67)90001-4
_journal_volume 5
_journal_year 1967
_chemical_formula_structural 'Er Cr O3'
_chemical_formula_sum 'Cr Er O3'
_chemical_name_systematic 'Erbium chromium oxide'
_space_group_IT_number 62
_symmetry_cell_setting orthorhombic
_symmetry_Int_Tables_number 62
_symmetry_space_group_name_Hall '-P 2c 2ab'
_symmetry_space_group_name_H-M 'P b n m'
_cell_angle_alpha 90
_cell_angle_beta 90
_cell_angle_gamma 90
_cell_formula_units_Z 4
_cell_length_a 5.223
_cell_length_b 5.516
_cell_length_c 7.519
_cell_volume 216.6
_cod_database_code 1008159

loop_
_symmetry_equiv_pos_as_xyz
x,y,z
1/2-x,1/2+y,1/2-z
-x,-y,1/2+z
1/2+x,1/2-y,-z
-x,-y,-z
1/2+x,1/2-y,1/2+z
x,y,1/2-z
1/2-x,1/2+y,z

loop_
_atom_site_label
_atom_site_type_symbol
_atom_site_symmetry_multiplicity
_atom_site_Wyckoff_symbol
_atom_site_fract_x
_atom_site_fract_y
_atom_site_fract_z
_atom_site_occupancy
_atom_site_attached_hydrogens
_atom_site_calc_flag
Er1 Er3+ 4 c -0.017 0.069 0.25 1. 0 d
Cr1 Cr3+ 4 b 0.5 0. 0. 1. 0 d
O1 O2- 4 c 0.109 0.463 0.25 1. 0 d
O2 O2- 8 d -0.308 0.298 0.05 1. 0 d

loop_
_atom_type_symbol
_atom_type_oxidation_number
Er3+ 3.000
Cr3+ 3.000
O2- -2.000
